data_1511762
loop_
_publ_author_name
'Antonio Panfil'
'\'Angel Terr\'on'
'Juan J. Fiol'
'Miguel Quir\'os'

_publ_section_title
;
 Synthesis and Characterization of a Novel Copper(II)-Cytosine Complex:
 Tetrakis(cytosine)copper(II) Chloride Bis(dimethylacetamide) Solvate
;
_journal_name_full Polyhedron
_journal_page_first 2513
_journal_page_last 2518
_journal_paper_doi 10.1016/S0277-5387(00)83092-2
_journal_volume 13
_journal_year 1994
_chemical_formula_sum 'C24 H38 Cl2 Cu N14 O6'
_chemical_formula_weight 753.1
_space_group_IT_number 14
_symmetry_cell_setting monoclinic
_symmetry_space_group_name_Hall '-P 2yn'
_symmetry_space_group_name_H-M 'P 1 21/n 1'
_atom_sites_solution_hydrogens geom
_atom_sites_solution_primary heavy
_atom_sites_solution_secondary difmap
_cell_angle_alpha 90
_cell_angle_beta 93.86(3)
_cell_angle_gamma 90
_cell_formula_units_Z 2
_cell_length_a 9.298(2)
_cell_length_b 16.376(3)
_cell_length_c 11.006(1)
_cell_measurement_temperature 298(2)
_cell_volume 1672.0(5)
_diffrn_measurement_device_type 'Stoe-Siemens AED2'
_diffrn_radiation_type MoK\a
_diffrn_radiation_wavelength 0.71073
_diffrn_reflns_limit_h_max 13
_diffrn_reflns_limit_h_min -1
_diffrn_reflns_limit_k_max 22
_diffrn_reflns_limit_k_min -1
_diffrn_reflns_limit_l_max 15
_diffrn_reflns_limit_l_min -15
_diffrn_reflns_number 6239
_diffrn_reflns_theta_max 15.50
_diffrn_reflns_theta_min 1.00
_exptl_absorpt_coefficient_mu 0.874
_exptl_absorpt_correction_type none
_exptl_crystal_colour lilac
_exptl_crystal_density_diffrn 1.496
_exptl_crystal_density_method 'not measured'
_exptl_crystal_description prismatic
_exptl_crystal_F_000 782
_exptl_crystal_size_max 0.36
_exptl_crystal_size_mid 0.24
_exptl_crystal_size_min 0.20
_refine_ls_extinction_method none
_refine_ls_hydrogen_treatment constr
_refine_ls_matrix_type full
_refine_ls_number_reflns 2636
_refine_ls_R_factor_gt 0.065
_refine_ls_structure_factor_coef F
_refine_ls_weighting_scheme unit
_refine_ls_wR_factor_ref 0.062
_reflns_number_gt 2636
_reflns_number_total 4861
_reflns_threshold_expression >2sigma(I)
_cod_data_source_file cucitos.cif
_cod_data_source_block cucitos
_cod_original_cell_volume 1672.0(6)
_cod_original_formula_sum 'C24 H38 Cu Cl2 N14 O6'
_cod_database_code 1511762

loop_
_symmetry_equiv_pos_as_xyz
'x, y, z'
'1/2-x, 1/2+y, 1/2-z'
'-x, -y, -z'
'1/2+x, 1/2-y, 1/2+z'

loop_
_atom_site_label
_atom_site_type_symbol
_atom_site_fract_x
_atom_site_fract_y
_atom_site_fract_z
_atom_site_occupancy
_atom_site_U_iso_or_equiv
_atom_site_adp_type
Cu Cu 0 0 0 1 0.039(1) Uani
Cl Cl 0.1453(2) 0.3917(1) -0.0183(2) 1 0.079(1) Uani
N1A N 0.4282(9) 0.0815(5) 0.0490(8) 0.5 0.050(2) Uiso
C2A C 0.2959(11) 0.0605(7) -0.0003(10) 0.5 0.043(2) Uiso
O2A O 0.2496(8) 0.0829(5) -0.1027(7) 0.5 0.055(2) Uiso
N3A N 0.2110(14) 0.0124(9) 0.0662(11) 0.5 0.040(3) Uiso
C4A C 0.2603(12) -0.0165(6) 0.1774(9) 0.5 0.043(2) Uiso
N4A N 0.1808(12) -0.0641(6) 0.2437(10) 0.5 0.060(2) Uiso
C5A C 0.4105(22) 0.0101(13) 0.2287(19) 0.5 0.065(6) Uiso
C6A C 0.4672(23) 0.0547(13) 0.1487(20) 0.5 0.057(6) Uiso
N1B N 0.0142(9) -0.2474(6) -0.0690(8) 0.5 0.051(2) Uiso
C2B C 0.0064(12) -0.1724(6) -0.0198(10) 0.5 0.040(2) Uiso
O2B O -0.0374(14) -0.1594(5) 0.0818(8) 0.5 0.054(2) Uiso
N3B N 0.0538(11) -0.1102(7) -0.0834(9) 0.5 0.039(3) Uiso
C4B C 0.1169(11) -0.1200(7) -0.1903(9) 0.5 0.045(2) Uiso
N4B N 0.1651(11) -0.0568(7) -0.2506(10) 0.5 0.059(2) Uiso
C5B C 0.1287(17) -0.2100(10) -0.2317(16) 0.5 0.058(4) Uiso
C6B C 0.0717(16) -0.2607(10) -0.1727(13) 0.5 0.057(4) Uiso
N1C N -0.3053(10) 0.0419(6) -0.2674(8) 0.5 0.052(2) Uiso
C2C C -0.1873(12) 0.0365(7) -0.1863(10) 0.5 0.046(2) Uiso
O2C O -0.0728(8) 0.0706(5) -0.2037(7) 0.5 0.053(2) Uiso
N3C N -0.1993(13) -0.0092(9) -0.0865(11) 0.5 0.038(3) Uiso
C4C C -0.3220(10) -0.0480(6) -0.0646(9) 0.5 0.038(2) Uiso
N4C N -0.3289(12) -0.0942(7) 0.0353(10) 0.5 0.061(3) Uiso
C5C C -0.4531(27) -0.0435(15) -0.1625(24) 0.5 0.068(7) Uiso
C6C C -0.4180(22) 0.0039(12) -0.2494(17) 0.5 0.059(5) Uiso
N1D N -0.1726(11) 0.1277(6) 0.2731(9) 0.5 0.062(2) Uiso
C2D C -0.1236(13) 0.0701(8) 0.1962(11) 0.5 0.053(3) Uiso
O2D O -0.1413(9) -0.0045(5) 0.2167(7) 0.5 0.063(2) Uiso
N3D N -0.0560(10) 0.0923(6) 0.1000(9) 0.5 0.036(3) Uiso
C4D C -0.0296(13) 0.1752(8) 0.0800(12) 0.5 0.051(3) Uiso
N4D N 0.0440(12) 0.1976(7) -0.0142(10) 0.5 0.061(3) Uiso
C5D C -0.0795(18) 0.2356(11) 0.1617(15) 0.5 0.068(5) Uiso
C6D C -0.1487(15) 0.1995(9) 0.2567(13) 0.5 0.047(4) Uiso
C1E C -0.4063(12) 0.2567(7) -0.0002(10) 0.5 0.049(2) Uiso
O1E O -0.3844(13) 0.1861(8) -0.0373(10) 0.5 0.058(3) Uiso
N1E N -0.3258(10) 0.3193(6) -0.0558(9) 0.5 0.051(2) Uiso
C3E C -0.2536(18) 0.3041(10) -0.1532(15) 0.5 0.062(4) Uiso
C4E C -0.3605(21) 0.4025(13) 0.0027(18) 0.5 0.092(6) Uiso
C2E C -0.4944(17) 0.2734(11) 0.1045(15) 0.5 0.066(4) Uiso
C1F C 0.3471(15) -0.2578(9) 0.0680(13) 0.5 0.072(3) Uiso
O1F O 0.4050(13) -0.1881(8) 0.0635(11) 0.5 0.062(4) Uiso
N1F N 0.3837(13) -0.3132(8) -0.0015(11) 0.5 0.072(3) Uiso
C3F C 0.4662(20) -0.2959(12) -0.1018(17) 0.5 0.081(5) Uiso
C4F C 0.3052(20) -0.4012(12) 0.0192(17) 0.5 0.086(5) Uiso
C2F C 0.2489(19) -0.2803(10) 0.1759(14) 0.5 0.061(4) Uiso
H1A H 0.4898 0.1168 0.0061 0.5 0.080 Uiso
H41A H 0.2171(65) -0.0834(53) 0.3162(48) 0.5 0.080 Uiso
H42A H 0.1046(92) -0.0907(59) 0.2060(54) 0.5 0.080 Uiso
H5A H 0.4546 -0.0041 0.3072 0.5 0.080 Uiso
H6A H 0.5640 0.0706 0.1738 0.5 0.080 Uiso
H1B H -0.0240 -0.2928 -0.0265 0.5 0.080 Uiso
H41B H 0.2337(81) -0.0730(24) -0.2995(78) 0.5 0.080 Uiso
H42B H 0.1775(11) -0.0074(26) -0.2137(64) 0.5 0.080 Uiso
H5B H 0.1794 -0.2246 -0.3017 0.5 0.080 Uiso
H6B H 0.0680 -0.3155 -0.2038 0.5 0.080 Uiso
H1C H -0.3010 0.0751 -0.3389 0.5 0.080 Uiso
H41C H -0.3958(77) -0.1339(42) 0.0294(65) 0.5 0.080 Uiso
H42C H -0.2539(63) -0.1006(64) 0.0914(69) 0.5 0.080 Uiso
H5C H -0.5436 -0.0712 -0.1583 0.5 0.080 Uiso
H6C H -0.4934 0.0114 -0.3124 0.5 0.080 Uiso
H1D H -0.2263 0.1112 0.3405 0.5 0.080 Uiso
H41D H 0.0765(105) 0.2493(21) -0.0226(64) 0.5 0.080 Uiso
H42D H 0.0710(217) 0.1599(39) -0.0707(81) 0.5 0.080 Uiso
H5D H -0.0669 0.2934 0.1522 0.5 0.080 Uiso
H6D H -0.1816 0.2363 0.3169 0.5 0.080 Uiso
H31E H -0.1661 0.3329 -0.1303 0.5 0.080 Uiso
H32E H -0.2953 0.3256 -0.2288 0.5 0.080 Uiso
H33E H -0.2329 0.2471 -0.1628 0.5 0.080 Uiso
H41E H -0.3606 0.4219 -0.0796 0.5 0.080 Uiso
H42E H -0.2648 0.4063 0.0409 0.5 0.080 Uiso
H43E H -0.4249 0.4352 0.0469 0.5 0.080 Uiso
H21E H -0.5623 0.3138 0.0735 0.5 0.080 Uiso
H22E H -0.4403 0.2947 0.1749 0.5 0.080 Uiso
H23E H -0.5452 0.2252 0.1266 0.5 0.080 Uiso
H31F H 0.4611 -0.3480 -0.1420 0.5 0.080 Uiso
H32F H 0.5629 -0.2867 -0.0683 0.5 0.080 Uiso
H33F H 0.4396 -0.2537 -0.1595 0.5 0.080 Uiso
H41F H 0.3158 -0.4055 -0.0668 0.5 0.080 Uiso
H42F H 0.2188 -0.4289 0.0391 0.5 0.080 Uiso
H43F H 0.3869 -0.4259 0.0629 0.5 0.080 Uiso
H21F H 0.2778 -0.2356 0.2283 0.5 0.080 Uiso
H22F H 0.2824 -0.3307 0.2125 0.5 0.080 Uiso
H23F H 0.1456 -0.2815 0.1641 0.5 0.080 Uiso

loop_
_atom_site_aniso_label
_atom_site_aniso_U_11
_atom_site_aniso_U_22
_atom_site_aniso_U_33
_atom_site_aniso_U_23
_atom_site_aniso_U_13
_atom_site_aniso_U_12
Cu 0.0347(4) 0.0450(4) 0.0357(4) -0.0053(5) 0.0003(3) 0.0004(4)
Cl 0.093(1) 0.077(1) 0.067(1) 0.000(1) 0.0138(9) 0.0033(9)

loop_
_geom_bond_atom_site_label_1
_geom_bond_atom_site_label_2
_geom_bond_distance
Cu N3A 2.056(12)
Cu N3B 2.100(11)
Cu N3C 2.031(12)
Cu N3D 1.961(10)
N1A C2A 1.355(13)
N1A C6A 1.214(23)
C2A O2A 1.235(13)
C2A N3A 1.363(17)
N3A C4A 1.362(16)
C4A N4A 1.327(15)
C4A C5A 1.534(23)
C5A C6A 1.283(31)
N1B C2B 1.345(14)
N1B C6B 1.311(17)
C2B O2B 1.235(15)
C2B N3B 1.328(15)
N3B C4B 1.360(15)
C4B N4B 1.324(16)
C4B C5B 1.549(20)
C5B C6B 1.199(23)
N1C C2C 1.370(14)
N1C C6C 1.246(22)
C2C O2C 1.229(14)
C2C N3C 1.340(17)
N3C C4C 1.342(16)
C4C N4C 1.340(15)
C4C C5C 1.573(27)
C5C C6C 1.291(32)
N1D C2D 1.365(16)
N1D C6D 1.213(18)
C2D O2D 1.255(16)
C2D N3D 1.319(16)
N3D C4D 1.400(16)
C4D N4D 1.332(17)
C4D C5D 1.435(22)
C5D C6D 1.396(23)
C1E O1E 1.247(17)
C1E N1E 1.431(15)
C1E C2E 1.483(20)
N1E C3E 1.326(20)
N1E C4E 1.550(23)
C1F O1F 1.264(20)
C1F N1F 1.248(19)
C1F C2F 1.590(22)
N1F C3F 1.415(22)
N1F C4F 1.639(23)
